data_4333093
loop_
_publ_author_name
'Lee, Chien-Ming'
'Chuang, Ya-Lan'
'Chiang, Chao-Yi'
'Lee, Gene-Hsiang'
'Liaw, Wen-Feng'

_publ_section_title
;
 Mononuclear Ni(III) Complexes [NiIII(L)(P(C6H3-3-SiMe3-2-S)3)]0/1-(L =
 Thiolate, Selenolate, CH2CN, Cl, PPh3):&#x00A0; Relevance to the Nickel
 Site of [NiFe] Hydrogenases
;
_journal_issue 26
_journal_name_full 'Inorganic Chemistry'
_journal_page_first 10895
_journal_page_last 10904
_journal_paper_doi 10.1021/ic061399g
_journal_volume 45
_journal_year 2006
_chemical_formula_sum 'C66.3 H69.2 N1.9 Ni O0.9 P3 S3 Se0.1 Si3'
_chemical_formula_weight 1247.00
_chemical_name_systematic
; 
 ? 
;
_space_group_IT_number 2
_symmetry_cell_setting triclinic
_symmetry_space_group_name_Hall '-P 1'
_symmetry_space_group_name_H-M 'P -1'
_atom_sites_solution_hydrogens geom
_atom_sites_solution_primary direct
_atom_sites_solution_secondary difmap
_audit_creation_method SHELXL-97
_cell_angle_alpha 84.2364(8)
_cell_angle_beta 65.8794(7)
_cell_angle_gamma 82.5269(8)
_cell_formula_units_Z 2
_cell_length_a 15.0029(2)
_cell_length_b 15.3075(2)
_cell_length_c 15.3873(2)
_cell_measurement_reflns_used all
_cell_measurement_temperature 150(1)
_cell_measurement_theta_max 27.50
_cell_measurement_theta_min 1.00
_cell_volume 3193.49(7)
_computing_cell_refinement DENZO-SMN
_computing_data_collection 'NONIUS COLLECT'
_computing_data_reduction DENZO-SMN
_computing_molecular_graphics 'Bruker SHELXTL'
_computing_publication_material 'Bruker SHELXTL'
_computing_structure_refinement 'SHELXL-97 (Sheldrick, 1997)'
_computing_structure_solution 'SHELXS-97 (Sheldrick, 1990)'
_diffrn_ambient_temperature 150(1)
_diffrn_measured_fraction_theta_full 1.000
_diffrn_measured_fraction_theta_max 1.000
_diffrn_measurement_device_type 'NONIUS KappaCCD'
_diffrn_measurement_method '\w scans'
_diffrn_radiation_monochromator graphite
_diffrn_radiation_source 'fine-focus sealed tube'
_diffrn_radiation_type MoK\a
_diffrn_radiation_wavelength 0.71073
_diffrn_reflns_av_R_equivalents 0.0611
_diffrn_reflns_av_sigmaI/netI 0.0975
_diffrn_reflns_limit_h_max 19
_diffrn_reflns_limit_h_min -18
_diffrn_reflns_limit_k_max 19
_diffrn_reflns_limit_k_min -19
_diffrn_reflns_limit_l_max 19
_diffrn_reflns_limit_l_min -19
_diffrn_reflns_number 48632
_diffrn_reflns_theta_full 27.50
_diffrn_reflns_theta_max 27.50
_diffrn_reflns_theta_min 1.34
_exptl_absorpt_coefficient_mu 0.633
_exptl_absorpt_correction_T_max 0.899
_exptl_absorpt_correction_T_min 0.770
_exptl_absorpt_correction_type multi-scan
_exptl_crystal_colour green
_exptl_crystal_density_diffrn 1.297
_exptl_crystal_density_method 'not measured'
_exptl_crystal_description block
_exptl_crystal_F_000 1308
_exptl_crystal_size_max 0.30
_exptl_crystal_size_mid 0.20
_exptl_crystal_size_min 0.20
_refine_diff_density_max 0.502
_refine_diff_density_min -0.426
_refine_diff_density_rms 0.115
_refine_ls_extinction_coef 0.0072(4)
_refine_ls_extinction_expression Fc^*^=kFc[1+0.001xFc^2^\l^3^/sin(2\q)]^-1/4^
_refine_ls_extinction_method SHELXL
_refine_ls_goodness_of_fit_ref 1.006
_refine_ls_hydrogen_treatment mixed
_refine_ls_matrix_type full
_refine_ls_number_parameters 726
_refine_ls_number_reflns 14660
_refine_ls_number_restraints 0
_refine_ls_restrained_S_all 1.006
_refine_ls_R_factor_all 0.1065
_refine_ls_R_factor_gt 0.0481
_refine_ls_shift/su_max 0.001
_refine_ls_shift/su_mean 0.000
_refine_ls_structure_factor_coef Fsqd
_refine_ls_weighting_details 'calc w=1/[\s^2^(Fo^2^)+(0.0548P)^2^+0.0000P] where P=(Fo^2^+2Fc^2^)/3'
_refine_ls_weighting_scheme calc
_refine_ls_wR_factor_gt 0.0966
_refine_ls_wR_factor_ref 0.1193
_reflns_number_gt 8789
_reflns_number_total 14660
_reflns_threshold_expression >2sigma(I)
_cod_data_source_file ic061399gsup5.cif
_cod_data_source_block ic11049
_cod_depositor_comments
;
The following automatic conversions were performed:

'_symmetry_cell_setting' value 'Triclinic' changed to 'triclinic'
according to /home/saulius/struct/CIF-dictionaries/cif_core.dic
dictionary named 'cif_core.dic' version 2.4.2 from 2011-04-26.

Automatic conversion script
Id: cif_fix_values 1891 2012-01-12 08:04:46Z andrius 
;
_cod_original_sg_symbol_H-M P-1
_cod_original_formula_sum 'C66.30 H69.20 N1.90 Ni O0.90 P3 S3 Se0.10 Si3'
_cod_database_code 4333093

loop_
_symmetry_equiv_pos_as_xyz
'x, y, z'
'-x, -y, -z'

loop_
_atom_site_label
_atom_site_type_symbol
_atom_site_fract_x
_atom_site_fract_y
_atom_site_fract_z
_atom_site_U_iso_or_equiv
_atom_site_adp_type
_atom_site_occupancy
_atom_site_symmetry_multiplicity
_atom_site_calc_flag
_atom_site_refinement_flags
_atom_site_disorder_assembly
_atom_site_disorder_group
Ni Ni 0.88030(3) 0.23895(2) 0.38516(2) 0.02781(11) Uani 1 1 d . . .
S1 S 0.76042(5) 0.27122(5) 0.53315(5) 0.02994(18) Uani 1 1 d . A .
S2 S 0.80766(5) 0.24214(5) 0.27687(5) 0.03231(18) Uani 1 1 d . A .
S3 S 1.04475(5) 0.24563(5) 0.31370(6) 0.0401(2) Uani 1 1 d . A .
P1 P 0.86922(5) 0.37746(5) 0.36425(5) 0.02544(17) Uani 1 1 d . A .
Si1 Si 0.66280(6) 0.35198(5) 0.75886(5) 0.0309(2) Uani 1 1 d . A .
Si2 Si 0.66764(6) 0.29390(6) 0.15484(6) 0.0361(2) Uani 1 1 d . A .
Si3 Si 1.26798(6) 0.28741(6) 0.14330(6) 0.0348(2) Uani 1 1 d . A .
C1 C 0.8937(4) 0.1216(4) 0.4093(4) 0.0457(18) Uani 0.90 1 d P A 1
O1 O 0.9094(2) 0.0503(2) 0.4261(2) 0.0640(11) Uani 0.90 1 d P A 1
Se Se 0.9013(5) 0.0950(5) 0.4205(5) 0.0300(14) Uiso 0.10 1 d P A 2
C67 C 0.8099(5) 0.0591(5) 0.5706(5) 0.050 Uiso 0.10 1 d PR A 2
C68 C 0.7121(5) 0.0907(5) 0.5948(5) 0.050 Uiso 0.10 1 d PR . 2
H68A H 0.6903 0.1140 0.5464 0.060 Uiso 0.10 1 calc PR A 2
C69 C 0.6461(5) 0.0883(5) 0.6897(5) 0.050 Uiso 0.10 1 d PR A 2
H69A H 0.5793 0.1100 0.7062 0.060 Uiso 0.10 1 calc PR A 2
C70 C 0.6780(5) 0.0542(5) 0.7605(5) 0.050 Uiso 0.10 1 d PR A 2
H70A H 0.6329 0.0526 0.8253 0.060 Uiso 0.10 1 calc PR A 2
C71 C 0.7758(5) 0.0226(5) 0.7363(5) 0.050 Uiso 0.10 1 d PR A 2
H71A H 0.7976 -0.0007 0.7846 0.060 Uiso 0.10 1 calc PR A 2
C72 C 0.8418(5) 0.0250(5) 0.6413(5) 0.050 Uiso 0.10 1 d PR A 2
H72A H 0.9086 0.0033 0.6248 0.060 Uiso 0.10 1 calc PR A 2
C2 C 0.84275(19) 0.42628(17) 0.47464(18) 0.0269(6) Uani 1 1 d . . .
C3 C 0.8770(2) 0.50251(18) 0.48529(19) 0.0306(7) Uani 1 1 d . A .
H3A H 0.9200 0.5339 0.4310 0.037 Uiso 1 1 calc R . .
C4 C 0.8482(2) 0.53283(18) 0.5758(2) 0.0340(7) Uani 1 1 d . . .
H4A H 0.8723 0.5842 0.5846 0.041 Uiso 1 1 calc R A .
C5 C 0.7838(2) 0.48668(18) 0.6530(2) 0.0326(7) Uani 1 1 d . A .
H5A H 0.7624 0.5094 0.7143 0.039 Uiso 1 1 calc R . .
C6 C 0.74805(19) 0.40830(17) 0.64626(19) 0.0276(6) Uani 1 1 d . . .
C7 C 0.78326(18) 0.37654(17) 0.55408(18) 0.0248(6) Uani 1 1 d . A .
C8 C 0.5599(2) 0.3077(2) 0.7448(2) 0.0536(9) Uani 1 1 d . . .
H8A H 0.5107 0.2913 0.8077 0.080 Uiso 1 1 calc R A .
H8B H 0.5850 0.2556 0.7065 0.080 Uiso 1 1 calc R . .
H8C H 0.5297 0.3529 0.7127 0.080 Uiso 1 1 calc R . .
C9 C 0.6081(3) 0.4370(2) 0.8496(2) 0.0580(10) Uani 1 1 d . . .
H9A H 0.5566 0.4126 0.9066 0.087 Uiso 1 1 calc R A .
H9B H 0.5796 0.4887 0.8232 0.087 Uiso 1 1 calc R . .
H9C H 0.6592 0.4545 0.8666 0.087 Uiso 1 1 calc R . .
C10 C 0.7326(2) 0.2628(2) 0.8026(2) 0.0553(10) Uani 1 1 d . . .
H10A H 0.6876 0.2343 0.8613 0.083 Uiso 1 1 calc R A .
H10B H 0.7824 0.2879 0.8157 0.083 Uiso 1 1 calc R . .
H10C H 0.7645 0.2191 0.7540 0.083 Uiso 1 1 calc R . .
C11 C 0.77419(19) 0.41457(17) 0.32235(18) 0.0253(6) Uani 1 1 d . . .
C12 C 0.72913(19) 0.50085(17) 0.32639(19) 0.0282(6) Uani 1 1 d . A .
H12A H 0.7405 0.5427 0.3614 0.034 Uiso 1 1 calc R . .
C13 C 0.6681(2) 0.52467(18) 0.27926(19) 0.0322(7) Uani 1 1 d . . .
H13A H 0.6368 0.5830 0.2821 0.039 Uiso 1 1 calc R A .
C14 C 0.6525(2) 0.46313(18) 0.22756(19) 0.0315(7) Uani 1 1 d . A .
H14A H 0.6122 0.4813 0.1935 0.038 Uiso 1 1 calc R . .
C15 C 0.69377(19) 0.37538(17) 0.22391(18) 0.0279(6) Uani 1 1 d . . .
C16 C 0.75511(19) 0.35133(17) 0.27384(18) 0.0256(6) Uani 1 1 d . A .
C17 C 0.5841(3) 0.3525(2) 0.1010(3) 0.0677(11) Uani 1 1 d . . .
H17A H 0.5221 0.3739 0.1517 0.102 Uiso 1 1 calc R A .
H17B H 0.5713 0.3119 0.0631 0.102 Uiso 1 1 calc R . .
H17C H 0.6150 0.4027 0.0598 0.102 Uiso 1 1 calc R . .
C18 C 0.7828(2) 0.2520(2) 0.0547(2) 0.0498(9) Uani 1 1 d . . .
H18A H 0.7661 0.2192 0.0128 0.075 Uiso 1 1 calc R A .
H18B H 0.8242 0.2130 0.0806 0.075 Uiso 1 1 calc R . .
H18C H 0.8184 0.3020 0.0181 0.075 Uiso 1 1 calc R . .
C19 C 0.6034(2) 0.2007(2) 0.2336(2) 0.0507(9) Uani 1 1 d . . .
H19A H 0.5449 0.2243 0.2868 0.076 Uiso 1 1 calc R A .
H19B H 0.6477 0.1648 0.2585 0.076 Uiso 1 1 calc R . .
H19C H 0.5839 0.1641 0.1968 0.076 Uiso 1 1 calc R . .
C20 C 0.9816(2) 0.41380(17) 0.27411(18) 0.0266(6) Uani 1 1 d . . .
C21 C 0.9907(2) 0.49736(18) 0.22759(19) 0.0313(7) Uani 1 1 d . A .
H21A H 0.9349 0.5395 0.2418 0.038 Uiso 1 1 calc R . .
C22 C 1.0809(2) 0.51840(19) 0.1610(2) 0.0348(7) Uani 1 1 d . . .
H22A H 1.0882 0.5756 0.1301 0.042 Uiso 1 1 calc R A .
C23 C 1.1612(2) 0.45492(19) 0.13946(19) 0.0333(7) Uani 1 1 d . A .
H23A H 1.2228 0.4702 0.0931 0.040 Uiso 1 1 calc R . .
C24 C 1.1557(2) 0.36991(18) 0.18267(19) 0.0289(7) Uani 1 1 d . . .
C25 C 1.0626(2) 0.34998(17) 0.25254(18) 0.0277(6) Uani 1 1 d . A .
C26 C 1.3091(2) 0.2591(2) 0.2431(2) 0.0502(9) Uani 1 1 d . . .
H26A H 1.3666 0.2154 0.2227 0.075 Uiso 1 1 calc R A .
H26B H 1.2559 0.2346 0.2984 0.075 Uiso 1 1 calc R . .
H26C H 1.3263 0.3124 0.2605 0.075 Uiso 1 1 calc R . .
C27 C 1.2458(2) 0.1870(2) 0.0993(2) 0.0493(9) Uani 1 1 d . . .
H27A H 1.3022 0.1427 0.0877 0.074 Uiso 1 1 calc R A .
H27B H 1.2369 0.2024 0.0398 0.074 Uiso 1 1 calc R . .
H27C H 1.1867 0.1631 0.1472 0.074 Uiso 1 1 calc R . .
C28 C 1.3671(2) 0.3383(2) 0.0401(2) 0.0482(9) Uani 1 1 d . . .
H28A H 1.4254 0.2957 0.0174 0.072 Uiso 1 1 calc R A .
H28B H 1.3834 0.3908 0.0599 0.072 Uiso 1 1 calc R . .
H28C H 1.3446 0.3551 -0.0113 0.072 Uiso 1 1 calc R . .
P2 P 0.20350(5) 0.13316(5) 0.81821(5) 0.02638(18) Uani 1 1 d . . .
P3 P 0.28021(5) 0.17953(5) 0.60977(5) 0.02538(17) Uani 1 1 d . . .
N1 N 0.27554(16) 0.16364(15) 0.71461(15) 0.0301(5) Uani 1 1 d . . .
C29 C 0.1468(2) 0.22637(17) 0.89106(19) 0.0275(6) Uani 1 1 d . . .
C30 C 0.0715(2) 0.21563(19) 0.98067(19) 0.0337(7) Uani 1 1 d . . .
H30A H 0.0490 0.1591 1.0032 0.040 Uiso 1 1 calc R . .
C31 C 0.0291(2) 0.28730(19) 1.0370(2) 0.0363(7) Uani 1 1 d . . .
H31A H -0.0223 0.2799 1.0982 0.044 Uiso 1 1 calc R . .
C32 C 0.0616(2) 0.3692(2) 1.0042(2) 0.0382(7) Uani 1 1 d . . .
H32A H 0.0317 0.4185 1.0426 0.046 Uiso 1 1 calc R . .
C33 C 0.1371(2) 0.38022(19) 0.9163(2) 0.0393(8) Uani 1 1 d . . .
H33A H 0.1599 0.4367 0.8944 0.047 Uiso 1 1 calc R . .
C34 C 0.1802(2) 0.30821(19) 0.8594(2) 0.0347(7) Uani 1 1 d . . .
H34A H 0.2325 0.3156 0.7988 0.042 Uiso 1 1 calc R . .
C35 C 0.10360(19) 0.07546(17) 0.82439(18) 0.0261(6) Uani 1 1 d . . .
C36 C 0.1122(2) -0.01653(18) 0.81891(18) 0.0296(7) Uani 1 1 d . . .
H36A H 0.1702 -0.0512 0.8172 0.036 Uiso 1 1 calc R . .
C37 C 0.0360(2) -0.05640(19) 0.81599(19) 0.0334(7) Uani 1 1 d . . .
H37A H 0.0411 -0.1187 0.8137 0.040 Uiso 1 1 calc R . .
C38 C -0.0477(2) -0.0057(2) 0.81633(19) 0.0367(7) Uani 1 1 d . . .
H38A H -0.0995 -0.0335 0.8136 0.044 Uiso 1 1 calc R . .
C39 C -0.0564(2) 0.08455(19) 0.8206(2) 0.0358(7) Uani 1 1 d . . .
H39A H -0.1137 0.1188 0.8202 0.043 Uiso 1 1 calc R . .
C40 C 0.0180(2) 0.12524(18) 0.82557(19) 0.0304(7) Uani 1 1 d . . .
H40A H 0.0112 0.1874 0.8298 0.036 Uiso 1 1 calc R . .
C41 C 0.2768(2) 0.06455(18) 0.87181(19) 0.0281(6) Uani 1 1 d . . .
C42 C 0.2351(2) 0.00880(18) 0.95172(19) 0.0345(7) Uani 1 1 d . . .
H42A H 0.1669 0.0022 0.9768 0.041 Uiso 1 1 calc R . .
C43 C 0.2939(2) -0.03736(19) 0.9948(2) 0.0398(8) Uani 1 1 d . . .
H43A H 0.2659 -0.0760 1.0492 0.048 Uiso 1 1 calc R . .
C44 C 0.3922(2) -0.0272(2) 0.9590(2) 0.0461(8) Uani 1 1 d . . .
H44A H 0.4321 -0.0590 0.9885 0.055 Uiso 1 1 calc R . .
C45 C 0.4333(2) 0.0289(2) 0.8805(2) 0.0507(9) Uani 1 1 d . . .
H45A H 0.5013 0.0362 0.8565 0.061 Uiso 1 1 calc R . .
C46 C 0.3762(2) 0.0742(2) 0.8368(2) 0.0417(8) Uani 1 1 d . . .
H46A H 0.4051 0.1124 0.7823 0.050 Uiso 1 1 calc R . .
C47 C 0.33580(19) 0.08479(17) 0.53964(19) 0.0288(7) Uani 1 1 d . . .
C48 C 0.3237(2) 0.0000(2) 0.5818(2) 0.0453(8) Uani 1 1 d . . .
H48A H 0.2932 -0.0079 0.6493 0.054 Uiso 1 1 calc R . .
C49 C 0.3554(3) -0.0730(2) 0.5268(3) 0.0556(10) Uani 1 1 d . . .
H49A H 0.3463 -0.1305 0.5566 0.067 Uiso 1 1 calc R . .
C50 C 0.4002(3) -0.0624(2) 0.4291(3) 0.0556(10) Uani 1 1 d . . .
H50A H 0.4211 -0.1124 0.3913 0.067 Uiso 1 1 calc R . .
C51 C 0.4148(3) 0.0215(2) 0.3860(2) 0.0633(11) Uani 1 1 d . . .
H51A H 0.4468 0.0290 0.3186 0.076 Uiso 1 1 calc R . .
C52 C 0.3828(2) 0.0945(2) 0.4412(2) 0.0463(9) Uani 1 1 d . . .
H52A H 0.3932 0.1519 0.4113 0.056 Uiso 1 1 calc R . .
C53 C 0.35552(19) 0.26778(17) 0.55077(18) 0.0271(6) Uani 1 1 d . . .
C54 C 0.4381(2) 0.27403(19) 0.5688(2) 0.0357(7) Uani 1 1 d . . .
H54A H 0.4508 0.2349 0.6153 0.043 Uiso 1 1 calc R . .
C55 C 0.5016(2) 0.3365(2) 0.5197(2) 0.0417(8) Uani 1 1 d . . .
H55A H 0.5585 0.3399 0.5313 0.050 Uiso 1 1 calc R . .
C56 C 0.4818(2) 0.3944(2) 0.4534(2) 0.0422(8) Uani 1 1 d . . .
H56A H 0.5253 0.4377 0.4196 0.051 Uiso 1 1 calc R . .
C57 C 0.3998(2) 0.3897(2) 0.4362(2) 0.0406(8) Uani 1 1 d . . .
H57A H 0.3864 0.4304 0.3912 0.049 Uiso 1 1 calc R . .
C58 C 0.3365(2) 0.32615(18) 0.48367(19) 0.0327(7) Uani 1 1 d . . .
H58A H 0.2805 0.3224 0.4706 0.039 Uiso 1 1 calc R . .
C59 C 0.16294(19) 0.20817(17) 0.60357(18) 0.0251(6) Uani 1 1 d . . .
C60 C 0.1039(2) 0.28232(18) 0.6488(2) 0.0316(7) Uani 1 1 d . . .
H60A H 0.1270 0.3182 0.6805 0.038 Uiso 1 1 calc R . .
C61 C 0.0121(2) 0.30381(19) 0.6476(2) 0.0360(7) Uani 1 1 d . . .
H61A H -0.0278 0.3542 0.6787 0.043 Uiso 1 1 calc R . .
C62 C -0.0217(2) 0.2524(2) 0.6016(2) 0.0422(8) Uani 1 1 d . . .
H62A H -0.0844 0.2678 0.6000 0.051 Uiso 1 1 calc R . .
C63 C 0.0354(2) 0.1786(2) 0.5579(2) 0.0498(9) Uani 1 1 d . . .
H63A H 0.0114 0.1426 0.5271 0.060 Uiso 1 1 calc R . .
C64 C 0.1277(2) 0.1566(2) 0.5586(2) 0.0396(8) Uani 1 1 d . . .
H64A H 0.1668 0.1057 0.5279 0.047 Uiso 1 1 calc R . .
N2 N 0.6811(3) 0.0441(3) 0.7996(3) 0.0863(13) Uani 0.90 1 d P B 1
C65 C 0.7405(3) 0.0189(3) 0.7330(3) 0.0546(11) Uani 0.90 1 d P B 1
C66 C 0.8228(4) -0.0166(4) 0.6515(4) 0.0953(17) Uani 0.90 1 d P B 1
H66A H 0.8851 0.0031 0.6516 0.143 Uiso 0.90 1 d P C 1
H66B H 0.8172 0.0160 0.5927 0.143 Uiso 0.90 1 d P D 1
H66C H 0.8262 -0.0760 0.6493 0.143 Uiso 0.90 1 d P E 1

loop_
_atom_site_aniso_label
_atom_site_aniso_U_11
_atom_site_aniso_U_22
_atom_site_aniso_U_33
_atom_site_aniso_U_23
_atom_site_aniso_U_13
_atom_site_aniso_U_12
Ni 0.0281(2) 0.0257(2) 0.0269(2) -0.00008(15) -0.00869(17) -0.00216(15)
S1 0.0274(4) 0.0341(4) 0.0256(4) -0.0035(3) -0.0061(3) -0.0071(3)
S2 0.0371(4) 0.0266(4) 0.0351(4) -0.0059(3) -0.0168(4) 0.0016(3)
S3 0.0262(4) 0.0372(5) 0.0468(5) 0.0081(4) -0.0071(4) -0.0013(3)
P1 0.0259(4) 0.0263(4) 0.0222(4) -0.0016(3) -0.0074(3) -0.0035(3)
Si1 0.0286(5) 0.0393(5) 0.0224(4) -0.0025(4) -0.0083(4) -0.0011(4)
Si2 0.0366(5) 0.0398(5) 0.0376(5) -0.0042(4) -0.0193(4) -0.0060(4)
Si3 0.0251(5) 0.0450(5) 0.0336(5) -0.0085(4) -0.0091(4) -0.0055(4)
C1 0.046(3) 0.047(4) 0.041(3) -0.011(3) -0.014(2) 0.005(3)
O1 0.079(2) 0.0414(19) 0.061(2) 0.0078(17) -0.0192(16) -0.0069(17)
C2 0.0274(16) 0.0292(16) 0.0258(15) -0.0021(12) -0.0122(13) -0.0028(12)
C3 0.0327(17) 0.0319(17) 0.0268(16) 0.0021(13) -0.0120(14) -0.0042(13)
C4 0.0397(18) 0.0305(17) 0.0370(18) -0.0048(14) -0.0190(15) -0.0061(14)
C5 0.0346(17) 0.0396(18) 0.0260(16) -0.0092(14) -0.0151(14) 0.0041(14)
C6 0.0255(15) 0.0310(16) 0.0260(15) -0.0055(13) -0.0106(13) 0.0022(12)
C7 0.0208(15) 0.0277(15) 0.0262(15) -0.0033(12) -0.0104(13) 0.0014(11)
C8 0.038(2) 0.086(3) 0.0356(19) -0.0089(18) -0.0076(16) -0.0197(18)
C9 0.056(2) 0.062(2) 0.038(2) -0.0130(17) 0.0022(18) -0.0069(18)
C10 0.049(2) 0.061(2) 0.045(2) 0.0182(18) -0.0134(18) -0.0020(17)
C11 0.0237(15) 0.0291(16) 0.0204(14) -0.0012(12) -0.0054(12) -0.0054(12)
C12 0.0278(16) 0.0243(15) 0.0282(15) -0.0025(12) -0.0056(13) -0.0054(12)
C13 0.0279(16) 0.0277(16) 0.0341(17) 0.0030(13) -0.0068(14) -0.0024(12)
C14 0.0270(16) 0.0343(17) 0.0320(16) 0.0058(14) -0.0119(14) -0.0047(13)
C15 0.0270(16) 0.0295(16) 0.0246(15) 0.0000(12) -0.0073(13) -0.0063(12)
C16 0.0242(15) 0.0255(15) 0.0224(14) -0.0002(12) -0.0048(13) -0.0024(12)
C17 0.083(3) 0.064(3) 0.085(3) -0.011(2) -0.063(3) -0.003(2)
C18 0.057(2) 0.056(2) 0.0364(19) -0.0113(16) -0.0146(17) -0.0117(17)
C19 0.049(2) 0.052(2) 0.054(2) -0.0036(17) -0.0181(18) -0.0218(17)
C20 0.0295(16) 0.0279(16) 0.0229(15) -0.0054(12) -0.0091(13) -0.0065(12)
C21 0.0342(17) 0.0294(17) 0.0259(15) -0.0063(13) -0.0067(14) -0.0031(13)
C22 0.0403(19) 0.0304(17) 0.0313(17) -0.0023(13) -0.0095(15) -0.0116(14)
C23 0.0278(17) 0.0448(19) 0.0267(16) -0.0047(14) -0.0060(14) -0.0161(14)
C24 0.0288(16) 0.0355(17) 0.0248(15) -0.0052(13) -0.0107(13) -0.0088(13)
C25 0.0300(16) 0.0310(16) 0.0242(15) -0.0002(12) -0.0121(13) -0.0073(13)
C26 0.0373(19) 0.068(2) 0.046(2) -0.0061(17) -0.0179(17) 0.0000(17)
C27 0.0371(19) 0.052(2) 0.054(2) -0.0166(17) -0.0109(17) -0.0034(16)
C28 0.0309(19) 0.060(2) 0.047(2) -0.0107(17) -0.0054(16) -0.0099(16)
P2 0.0259(4) 0.0298(4) 0.0221(4) -0.0016(3) -0.0079(3) -0.0040(3)
P3 0.0234(4) 0.0292(4) 0.0217(4) -0.0027(3) -0.0069(3) -0.0024(3)
N1 0.0250(13) 0.0423(15) 0.0227(12) -0.0015(11) -0.0084(11) -0.0061(11)
C29 0.0283(16) 0.0298(16) 0.0263(15) -0.0034(13) -0.0126(13) -0.0023(12)
C30 0.0350(18) 0.0328(17) 0.0290(17) -0.0023(14) -0.0068(14) -0.0086(13)
C31 0.0344(18) 0.045(2) 0.0280(16) -0.0092(15) -0.0089(14) -0.0041(15)
C32 0.0437(19) 0.0372(19) 0.0365(18) -0.0103(15) -0.0186(16) 0.0008(15)
C33 0.051(2) 0.0304(18) 0.0393(19) -0.0019(15) -0.0185(17) -0.0111(15)
C34 0.0355(18) 0.0383(19) 0.0276(16) -0.0024(14) -0.0077(14) -0.0106(14)
C35 0.0259(15) 0.0295(16) 0.0180(14) -0.0019(12) -0.0038(12) -0.0031(12)
C36 0.0315(17) 0.0301(17) 0.0234(15) -0.0026(12) -0.0076(13) -0.0003(13)
C37 0.0403(19) 0.0277(16) 0.0284(16) -0.0055(13) -0.0084(15) -0.0049(14)
C38 0.0361(18) 0.043(2) 0.0334(17) -0.0047(14) -0.0130(15) -0.0142(15)
C39 0.0282(17) 0.0393(19) 0.0389(18) 0.0040(15) -0.0135(15) -0.0046(14)
C40 0.0301(17) 0.0282(16) 0.0300(16) 0.0005(13) -0.0094(14) -0.0040(13)
C41 0.0265(16) 0.0341(17) 0.0235(15) -0.0079(13) -0.0095(13) 0.0006(13)
C42 0.0362(18) 0.0386(18) 0.0293(16) -0.0018(14) -0.0139(15) -0.0034(14)
C43 0.051(2) 0.0376(18) 0.0340(18) -0.0020(14) -0.0220(17) -0.0004(15)
C44 0.046(2) 0.058(2) 0.0387(19) -0.0132(17) -0.0251(18) 0.0158(17)
C45 0.0313(19) 0.079(3) 0.039(2) -0.0104(19) -0.0140(17) 0.0065(17)
C46 0.0342(19) 0.057(2) 0.0283(17) -0.0020(15) -0.0077(15) -0.0025(15)
C47 0.0262(16) 0.0289(17) 0.0277(16) -0.0037(13) -0.0075(13) 0.0007(12)
C48 0.052(2) 0.040(2) 0.0308(17) -0.0046(15) -0.0058(16) 0.0049(16)
C49 0.066(3) 0.0314(19) 0.054(2) -0.0021(17) -0.012(2) 0.0070(17)
C50 0.062(2) 0.041(2) 0.053(2) -0.0199(18) -0.013(2) 0.0130(17)
C51 0.082(3) 0.052(2) 0.0312(19) -0.0125(18) -0.0001(19) 0.009(2)
C52 0.058(2) 0.0355(19) 0.0289(18) -0.0030(15) -0.0027(16) 0.0018(16)
C53 0.0231(15) 0.0321(16) 0.0226(15) -0.0030(13) -0.0051(13) -0.0039(12)
C54 0.0323(18) 0.0420(19) 0.0339(17) 0.0016(14) -0.0143(15) -0.0066(14)
C55 0.0340(18) 0.052(2) 0.0423(19) -0.0025(16) -0.0148(16) -0.0151(15)
C56 0.043(2) 0.0422(19) 0.0340(18) 0.0012(15) -0.0045(16) -0.0191(15)
C57 0.046(2) 0.0398(19) 0.0320(17) 0.0085(14) -0.0116(16) -0.0132(15)
C58 0.0299(17) 0.0396(18) 0.0293(16) 0.0001(14) -0.0123(14) -0.0058(13)
C59 0.0251(15) 0.0270(15) 0.0232(14) -0.0009(12) -0.0094(13) -0.0046(12)
C60 0.0270(16) 0.0297(16) 0.0372(17) -0.0016(13) -0.0113(14) -0.0056(13)
C61 0.0279(17) 0.0304(17) 0.0429(19) 0.0026(14) -0.0087(15) -0.0024(13)
C62 0.0287(18) 0.052(2) 0.048(2) 0.0031(17) -0.0197(16) -0.0027(15)
C63 0.046(2) 0.059(2) 0.057(2) -0.0134(18) -0.0309(19) -0.0069(18)
C64 0.0362(19) 0.0442(19) 0.0446(19) -0.0144(15) -0.0214(16) 0.0017(14)
N2 0.054(3) 0.154(4) 0.051(2) -0.020(3) -0.021(2) -0.002(3)
C65 0.040(2) 0.090(3) 0.041(2) -0.007(2) -0.024(2) -0.005(2)
C66 0.073(4) 0.128(5) 0.083(4) -0.038(3) -0.028(3) 0.009(3)

loop_
_atom_type_symbol
_atom_type_description
_atom_type_scat_dispersion_real
_atom_type_scat_dispersion_imag
_atom_type_scat_source
C C 0.0033 0.0016 'International Tables Vol C Tables 4.2.6.8 and 6.1.1.4'
H H 0.0000 0.0000 'International Tables Vol C Tables 4.2.6.8 and 6.1.1.4'
N N 0.0061 0.0033 'International Tables Vol C Tables 4.2.6.8 and 6.1.1.4'
O O 0.0106 0.0060 'International Tables Vol C Tables 4.2.6.8 and 6.1.1.4'
Si Si 0.0817 0.0704 'International Tables Vol C Tables 4.2.6.8 and 6.1.1.4'
P P 0.1023 0.0942 'International Tables Vol C Tables 4.2.6.8 and 6.1.1.4'
S S 0.1246 0.1234 'International Tables Vol C Tables 4.2.6.8 and 6.1.1.4'
Ni Ni 0.3393 1.1124 'International Tables Vol C Tables 4.2.6.8 and 6.1.1.4'
Se Se -0.0929 2.2259 'International Tables Vol C Tables 4.2.6.8 and 6.1.1.4'

loop_
_geom_angle_atom_site_label_1
_geom_angle_atom_site_label_2
_geom_angle_atom_site_label_3
_geom_angle
_geom_angle_site_symmetry_3
C1 Ni P1 175.7(2) .
C1 Ni Se 3.4(4) .
P1 Ni Se 172.37(18) .
C1 Ni S3 92.6(2) .
P1 Ni S3 85.78(3) .
Se Ni S3 91.06(18) .
C1 Ni S1 96.2(2) .
P1 Ni S1 82.22(3) .
Se Ni S1 95.2(2) .
S3 Ni S1 134.87(3) .
C1 Ni S2 99.2(2) .
P1 Ni S2 85.10(3) .
Se Ni S2 102.53(18) .
S3 Ni S2 113.03(3) .
S1 Ni S2 109.06(3) .
C7 S1 Ni 104.49(9) .
C16 S2 Ni 104.93(9) .
C25 S3 Ni 106.26(9) .
C2 P1 C11 110.06(12) .
C2 P1 C20 109.61(12) .
C11 P1 C20 106.54(12) .
C2 P1 Ni 109.32(9) .
C11 P1 Ni 110.36(9) .
C20 P1 Ni 110.92(9) .
C10 Si1 C8 110.18(17) .
C10 Si1 C9 108.70(17) .
C8 Si1 C9 107.42(16) .
C10 Si1 C6 110.21(13) .
C8 Si1 C6 113.32(13) .
C9 Si1 C6 106.82(14) .
C17 Si2 C19 107.11(17) .
C17 Si2 C18 107.32(17) .
C19 Si2 C18 111.00(15) .
C17 Si2 C15 108.13(14) .
C19 Si2 C15 112.01(13) .
C18 Si2 C15 111.03(13) .
C27 Si3 C28 105.94(15) .
C27 Si3 C26 111.42(16) .
C28 Si3 C26 109.47(15) .
C27 Si3 C24 111.79(13) .
C28 Si3 C24 108.29(14) .
C26 Si3 C24 109.80(13) .
O1 C1 Ni 173.2(5) .
C67 Se Ni 112.2(2) .
C72 C67 C68 120.0 .
C72 C67 Se 127.4 .
C68 C67 Se 111.5 .
C69 C68 C67 120.0 .
C69 C68 C50 83.9(2) 2_656
C67 C68 C50 137.8(2) 2_656
C68 C69 C70 120.0 .
C71 C70 C69 120.0 .
C70 C71 C72 120.0 .
C67 C72 C71 120.0 .
C3 C2 C7 121.2(2) .
C3 C2 P1 126.4(2) .
C7 C2 P1 112.35(19) .
C2 C3 C4 119.5(3) .
C5 C4 C3 118.7(3) .
C4 C5 C6 124.0(3) .
C5 C6 C7 115.8(2) .
C5 C6 Si1 118.7(2) .
C7 C6 Si1 125.4(2) .
C2 C7 C6 120.4(2) .
C2 C7 S1 117.04(19) .
C6 C7 S1 122.5(2) .
C12 C11 C16 120.7(2) .
C12 C11 P1 124.9(2) .
C16 C11 P1 114.0(2) .
C13 C12 C11 119.5(3) .
C12 C13 C14 119.9(3) .
C13 C14 C15 122.5(3) .
C14 C15 C16 117.1(2) .
C14 C15 Si2 120.7(2) .
C16 C15 Si2 122.2(2) .
C11 C16 C15 120.2(2) .
C11 C16 S2 119.0(2) .
C15 C16 S2 120.8(2) .
C21 C20 C25 121.0(2) .
C21 C20 P1 124.7(2) .
C25 C20 P1 114.25(19) .
C22 C21 C20 119.7(3) .
C21 C22 C23 119.2(3) .
C22 C23 C24 123.3(3) .
C23 C24 C25 116.7(3) .
C23 C24 Si3 119.6(2) .
C25 C24 Si3 123.7(2) .
C20 C25 C24 120.1(2) .
C20 C25 S3 118.2(2) .
C24 C25 S3 121.7(2) .
N1 P2 C29 110.96(12) .
N1 P2 C35 115.68(12) .
C29 P2 C35 105.45(12) .
N1 P2 C41 107.17(12) .
C29 P2 C41 107.40(12) .
C35 P2 C41 109.93(13) .
N1 P3 C59 114.32(12) .
N1 P3 C47 112.51(12) .
C59 P3 C47 106.40(12) .
N1 P3 C53 108.63(12) .
C59 P3 C53 107.99(12) .
C47 P3 C53 106.64(12) .
P3 N1 P2 140.41(15) .
C34 C29 C30 119.7(3) .
C34 C29 P2 120.0(2) .
C30 C29 P2 120.3(2) .
C31 C30 C29 120.0(3) .
C32 C31 C30 120.0(3) .
C33 C32 C31 120.4(3) .
C32 C33 C34 119.8(3) .
C29 C34 C33 120.0(3) .
C40 C35 C36 119.1(3) .
C40 C35 P2 118.3(2) .
C36 C35 P2 122.3(2) .
C37 C36 C35 119.7(3) .
C36 C37 C38 120.2(3) .
C39 C38 C37 120.5(3) .
C38 C39 C40 120.1(3) .
C39 C40 C35 120.4(3) .
C46 C41 C42 119.4(3) .
C46 C41 P2 118.3(2) .
C42 C41 P2 122.0(2) .
C41 C42 C43 119.6(3) .
C44 C43 C42 120.1(3) .
C43 C44 C45 120.3(3) .
C46 C45 C44 120.2(3) .
C45 C46 C41 120.4(3) .
C52 C47 C48 118.5(3) .
C52 C47 P3 120.6(2) .
C48 C47 P3 120.6(2) .
C49 C48 C47 120.9(3) .
C50 C49 C48 120.1(3) .
C49 C50 C51 119.9(3) .
C49 C50 C68 95.7(3) 2_656
C51 C50 C68 102.1(3) 2_656
C52 C51 C50 120.0(3) .
C51 C52 C47 120.7(3) .
C58 C53 C54 119.5(2) .
C58 C53 P3 121.6(2) .
C54 C53 P3 118.8(2) .
C55 C54 C53 120.5(3) .
C54 C55 C56 119.5(3) .
C57 C56 C55 120.5(3) .
C56 C57 C58 120.6(3) .
C57 C58 C53 119.4(3) .
C64 C59 C60 118.9(3) .
C64 C59 P3 121.6(2) .
C60 C59 P3 119.5(2) .
C61 C60 C59 120.4(3) .
C62 C61 C60 120.1(3) .
C61 C62 C63 120.0(3) .
C62 C63 C64 120.3(3) .
C59 C64 C63 120.3(3) .
N2 C65 C66 174.8(5) .

loop_
_geom_bond_atom_site_label_1
_geom_bond_atom_site_label_2
_geom_bond_distance
_geom_bond_site_symmetry_2
Ni C1 1.800(6) .
Ni P1 2.1075(8) .
Ni Se 2.229(7) .
Ni S3 2.2655(8) .
Ni S1 2.3047(8) .
Ni S2 2.3283(8) .
S1 C7 1.777(3) .
S2 C16 1.757(3) .
S3 C25 1.764(3) .
P1 C2 1.797(3) .
P1 C11 1.800(3) .
P1 C20 1.804(3) .
Si1 C10 1.852(3) .
Si1 C8 1.862(3) .
Si1 C9 1.862(3) .
Si1 C6 1.886(3) .
Si2 C17 1.863(3) .
Si2 C19 1.868(3) .
Si2 C18 1.873(3) .
Si2 C15 1.890(3) .
Si3 C27 1.859(3) .
Si3 C28 1.861(3) .
Si3 C26 1.870(3) .
Si3 C24 1.889(3) .
C1 O1 1.112(6) .
Se C67 2.2066 .
C67 C72 1.3898 .
C67 C68 1.3901 .
C68 C69 1.3899 .
C68 C50 1.973(8) 2_656
C69 C70 1.3902 .
C70 C71 1.3899 .
C71 C72 1.3902 .
C2 C3 1.384(4) .
C2 C7 1.403(4) .
C3 C4 1.388(4) .
C4 C5 1.384(4) .
C5 C6 1.406(4) .
C6 C7 1.409(4) .
C11 C12 1.398(4) .
C11 C16 1.403(4) .
C12 C13 1.378(4) .
C13 C14 1.391(4) .
C14 C15 1.401(4) .
C15 C16 1.416(4) .
C20 C21 1.396(4) .
C20 C25 1.402(4) .
C21 C22 1.378(4) .
C22 C23 1.392(4) .
C23 C24 1.397(4) .
C24 C25 1.420(4) .
P2 N1 1.581(2) .
P2 C29 1.801(3) .
P2 C35 1.802(3) .
P2 C41 1.805(3) .
P3 N1 1.581(2) .
P3 C59 1.796(3) .
P3 C47 1.797(3) .
P3 C53 1.799(3) .
C29 C34 1.378(4) .
C29 C30 1.391(4) .
C30 C31 1.385(4) .
C31 C32 1.377(4) .
C32 C33 1.376(4) .
C33 C34 1.395(4) .
C35 C40 1.399(4) .
C35 C36 1.405(4) .
C36 C37 1.382(4) .
C37 C38 1.387(4) .
C38 C39 1.377(4) .
C39 C40 1.378(4) .
C41 C46 1.387(4) .
C41 C42 1.390(4) .
C42 C43 1.393(4) .
C43 C44 1.371(4) .
C44 C45 1.377(4) .
C45 C46 1.375(4) .
C47 C52 1.387(4) .
C47 C48 1.391(4) .
C48 C49 1.384(4) .
C49 C50 1.376(4) .
C50 C51 1.386(4) .
C50 C68 1.973(8) 2_656
C51 C52 1.385(4) .
C53 C58 1.391(4) .
C53 C54 1.392(4) .
C54 C55 1.377(4) .
C55 C56 1.382(4) .
C56 C57 1.372(4) .
C57 C58 1.383(4) .
C59 C64 1.378(4) .
C59 C60 1.396(4) .
C60 C61 1.381(4) .
C61 C62 1.373(4) .
C62 C63 1.375(4) .
C63 C64 1.387(4) .
N2 C65 1.112(5) .
C65 C66 1.445(6) .
